data_4033595
loop_
_publ_author_name
'Simeth, Nadja A.'
'Bellisario, Alfredo'
'Crespi, Stefano'
'Fagnoni, Maurizio'
'K\"onig, Burkhard'

_publ_section_title
;
 Substituent Effects on 3-Arylazoindole Photoswitches.
;
_journal_issue 11
_journal_name_full 'The Journal of organic chemistry'
_journal_page_first 6565
_journal_page_last 6575
_journal_paper_doi 10.1021/acs.joc.8b02973
_journal_volume 84
_journal_year 2019
_chemical_formula_moiety 'C18 H12 N4'
_chemical_formula_sum 'C18 H12 N4'
_chemical_formula_weight 284.32
_space_group_crystal_system monoclinic
_space_group_IT_number 14
_space_group_name_Hall '-P 2yn'
_space_group_name_H-M_alt 'P 1 21/n 1'
_symmetry_space_group_name_Hall '-P 2yn'
_symmetry_space_group_name_H-M 'P 1 21/n 1'
_atom_sites_solution_hydrogens difmap
_audit_creation_date 2018-06-20
_audit_creation_method
;
Olex2 1.2-alpha
(compiled 2018.05.29 svn.r3508 for OlexSys, GUI svn.r5506)
;
_cell_angle_alpha 90
_cell_angle_beta 108.602(2)
_cell_angle_gamma 90
_cell_formula_units_Z 8
_cell_length_a 14.4932(3)
_cell_length_b 10.3321(2)
_cell_length_c 19.1214(4)
_cell_measurement_reflns_used 36951
_cell_measurement_temperature 123.0(2)
_cell_measurement_theta_max 73.9130
_cell_measurement_theta_min 3.3200
_cell_volume 2713.75(10)
_computing_cell_refinement 'CrysAlisPro 1.171.38.46 (Rigaku OD, 2015)'
_computing_data_collection 'CrysAlisPro 1.171.38.46 (Rigaku OD, 2015)'
_computing_data_reduction 'CrysAlisPro 1.171.38.46 (Rigaku OD, 2015)'
_computing_molecular_graphics 'Olex2 (Dolomanov et al., 2009)'
_computing_publication_material 'Olex2 (Dolomanov et al., 2009)'
_computing_structure_refinement 'ShelXL (Sheldrick, 2015)'
_computing_structure_solution 'ShelXT (Sheldrick, 2015)'
_diffrn_ambient_temperature 123.0(2)
_diffrn_detector_area_resol_mean 4.1818
_diffrn_detector_type TitanS2
_diffrn_measured_fraction_theta_full 1.000
_diffrn_measured_fraction_theta_max 0.988
_diffrn_measurement_details
;
List of Runs (angles in degrees, time in seconds):

  # Type    Start    End  Width  t~exp~   \w     \q     \k     \f   Frames
--------------------------------------------------------------------------
  1  \w      5.00  33.00   1.00    2.00    --   40.00  89.00  46.77   28
  2  \w   -115.00 -19.00   1.00    2.00    --  -43.14 -38.00 -30.00   96
  3  \w     19.00 115.00   1.00    2.00    --   43.14  38.00  30.00   96
  4  \w    -20.00  83.00   1.00    2.00    --   43.14 -99.00 -60.00  103
  5  \w     18.00 113.00   1.00    2.00    --   43.14  57.00-150.00   95
  6  \w    -27.00  69.00   1.00    2.00    --   43.14 -57.00  60.00   96
  7  \w     18.00 113.00   1.00    2.00    --   43.14  57.00 120.00   95
  8  \w     10.00  38.00   1.00    2.00    --   44.00  84.00 -55.39   28
  9  \w     19.00  46.00   1.00    2.00    --   52.00  81.00 -97.59   27
 10  \w     19.00  46.00   1.00    2.00    --   52.00  81.00  57.69   27
 11  \w     19.00  46.00   1.00    2.00    --   52.00  81.00 -23.55   27
 12  \w     19.00  45.00   1.00    2.00    --   52.00  82.00 134.38   26
 13  \w     20.00  46.00   1.00    2.00    --   52.00  80.00 105.01   26
 14  \w     19.00  45.00   1.00    2.00    --   52.00  82.00-151.63   26
 15  \w     28.00 134.00   1.00    2.00    --   60.00  77.00 143.28  106
 16  \w     32.00 138.00   1.00    2.00    --   64.00  77.00 -58.34  106
 17  \w     32.00 138.00   1.00    2.00    --   64.00  77.00  -5.94  106
 18  \w     40.00 146.00   1.00    2.00    --   72.00  77.00 177.54  106
 19  \w     41.00 146.00   1.00    2.00    --   72.00  76.00  42.56  105
 20  \w     40.00 146.00   1.00    2.00    --   72.00  77.00 -41.73  106
 21  \w     40.00 146.00   1.00    2.00    --   72.00  77.00-147.80  106
 22  \w     44.00 150.00   1.00   15.00    --   76.00  77.00-140.55  106
 23  \w     44.00 150.00   1.00   15.00    --   76.00  77.00-100.05  106
 24  \w     45.00 150.00   1.00   15.00    --   76.00  76.00  95.92  105
 25  \w     44.00 150.00   1.00   15.00    --   76.00  77.00 138.66  106
 26  \w     44.00 150.00   1.00   15.00    --   76.00  77.00  64.22  106
 27  \w     50.00 152.00   1.00   15.00    --   80.00  72.00 -20.76  102
 28  \w     50.00 152.00   1.00   15.00    --   80.00  71.00-113.59  102
 29  \w     49.00 153.00   1.00   15.00    --   80.00  75.00   4.21  104
 30  \w     54.00 112.00   1.00   15.00    --   84.00  71.00 172.68   58
 31  \w     58.00  84.00   1.00   15.00    --   88.00  76.00  40.46   26
 32  \w     61.00 161.00   1.00   15.00    --   92.00  75.00  93.97  100
 33  \w     68.00 156.00   1.00   15.00    --   96.00  66.00 134.06   88
 34  \w    104.00 150.00   1.00   15.00    --  104.50  77.00 150.00   46
 35  \w     73.00 101.00   1.00   15.00    --  104.50  77.00 150.00   28
 36  \w     47.00 121.00   1.00   15.00    --  104.50-125.00-150.00   74
 37  \w     73.00 159.00   1.00   15.00    --  104.50  77.00  60.00   86
 38  \w     23.00 107.00   1.00   15.00    --  104.50 -94.00 -30.00   84
 39  \w     74.00 138.00   1.00   15.00    --  104.50  77.00   0.00   64
 40  \w     38.00  97.00   1.00   15.00    --  104.50 -45.00  60.00   59
 41  \w     21.00 104.00   1.00   15.00    --  104.50 -94.00-120.00   83
 42  \w     73.00 177.00   1.00   15.00    --  104.50  77.00 -30.00  104
 43  \w     39.00 109.00   1.00   15.00    --  104.50 -94.00  60.00   70
 44  \w     74.00 156.00   1.00   15.00    --  104.50  77.00 -60.00   82
 45  \w     73.00 172.00   1.00   15.00    --  104.50  77.00-150.00   99
 46  \w     73.00 157.00   1.00   15.00    --  104.50  77.00-180.00   84
 47  \w     94.00 120.00   1.00   15.00    --  104.50 -61.00-180.00   26
 48  \w     41.00  68.00   1.00   15.00    --  104.50 -61.00-180.00   27
 49  \w     73.00 139.00   1.00   15.00    --  104.50  77.00-120.00   66
 50  \w     36.00  97.00   1.00   15.00    --  104.50 -45.00 -60.00   61
 51  \w     73.00 177.00   1.00   15.00    --  104.50  77.00  30.00  104
 52  \w     73.00 154.00   1.00   15.00    --  104.50  77.00 -90.00   81
;
_diffrn_measurement_device 'four-circle diffractometer'
_diffrn_measurement_device_type 'GV1000, TitanS2'
_diffrn_measurement_method '\w scans'
_diffrn_radiation_type CuK\a
_diffrn_radiation_wavelength 1.54184
_diffrn_reflns_av_R_equivalents 0.0802
_diffrn_reflns_av_unetI/netI 0.0236
_diffrn_reflns_Laue_measured_fraction_full 1.000
_diffrn_reflns_Laue_measured_fraction_max 0.988
_diffrn_reflns_limit_h_max 17
_diffrn_reflns_limit_h_min -17
_diffrn_reflns_limit_k_max 12
_diffrn_reflns_limit_k_min -12
_diffrn_reflns_limit_l_max 23
_diffrn_reflns_limit_l_min -23
_diffrn_reflns_number 66316
_diffrn_reflns_point_group_measured_fraction_full 1.000
_diffrn_reflns_point_group_measured_fraction_max 0.988
_diffrn_reflns_theta_full 67.684
_diffrn_reflns_theta_max 73.966
_diffrn_reflns_theta_min 3.361
_exptl_absorpt_coefficient_mu 0.683
_exptl_absorpt_correction_T_max 1.00000
_exptl_absorpt_correction_T_min 0.18251
_exptl_absorpt_correction_type multi-scan
_exptl_absorpt_process_details
;
CrysAlisPro 1.171.38.46 (Rigaku Oxford Diffraction, 2015)
Empirical absorption correction using spherical harmonics,
 implemented in SCALE3 ABSPACK scaling algorithm.
;
_exptl_crystal_colour brown
_exptl_crystal_colour_primary brown
_exptl_crystal_density_diffrn 1.392
_exptl_crystal_description prism
_exptl_crystal_F_000 1184
_exptl_crystal_size_max 0.417
_exptl_crystal_size_mid 0.192
_exptl_crystal_size_min 0.124
_refine_diff_density_max 0.225
_refine_diff_density_min -0.218
_refine_diff_density_rms 0.040
_refine_ls_extinction_coef 0.00040(7)
_refine_ls_extinction_expression Fc^*^=kFc[1+0.001xFc^2^\l^3^/sin(2\q)]^-1/4^
_refine_ls_extinction_method 'SHELXL-2018/3 (Sheldrick 2018)'
_refine_ls_goodness_of_fit_ref 1.051
_refine_ls_hydrogen_treatment refall
_refine_ls_matrix_type full
_refine_ls_number_parameters 494
_refine_ls_number_reflns 5432
_refine_ls_number_restraints 0
_refine_ls_restrained_S_all 1.051
_refine_ls_R_factor_all 0.0416
_refine_ls_R_factor_gt 0.0374
_refine_ls_shift/su_max 0.000
_refine_ls_shift/su_mean 0.000
_refine_ls_structure_factor_coef Fsqd
_refine_ls_weighting_details 'w=1/[\s^2^(Fo^2^)+(0.0565P)^2^+0.5633P] where P=(Fo^2^+2Fc^2^)/3'
_refine_ls_weighting_scheme calc
_refine_ls_wR_factor_gt 0.1030
_refine_ls_wR_factor_ref 0.1076
_reflns_Friedel_coverage 0.000
_reflns_number_gt 4822
_reflns_number_total 5432
_reflns_threshold_expression 'I > 2\s(I)'
_cod_data_source_file jo8b02973_si_007.cif
_cod_data_source_block nei
_cod_depositor_comments 'Adding full bibliography for 4033594--4033599.cif.'
_cod_database_code 4033595
_shelx_shelxl_version_number 2018/3
_shelx_space_group_comment
;
The symmetry employed for this shelxl refinement is uniquely defined
by the following loop, which should always be used as a source of
symmetry information in preference to the above space-group names.
They are only intended as comments.
;
_olex2_refinement_description
;
;
_olex2_submission_special_instructions 'No special instructions were received'
_oxdiff_exptl_absorpt_empirical_details
;
Empirical correction (ABSPACK) includes:
- Absorption correction using spherical harmonics
- Frame scaling
;

loop_
_space_group_symop_operation_xyz
'x, y, z'
'-x+1/2, y+1/2, -z+1/2'
'-x, -y, -z'
'x-1/2, -y-1/2, z-1/2'

loop_
_atom_site_label
_atom_site_type_symbol
_atom_site_fract_x
_atom_site_fract_y
_atom_site_fract_z
_atom_site_U_iso_or_equiv
_atom_site_adp_type
_atom_site_occupancy
_atom_site_site_symmetry_order
_atom_site_calc_flag
N6 N 0.49159(6) 0.23647(9) 0.34686(5) 0.0257(2) Uani 1 1 d
N2 N 0.75267(6) 0.49074(9) 0.40245(5) 0.0265(2) Uani 1 1 d
N5 N 0.47709(7) 0.69112(10) 0.31725(6) 0.0334(2) Uani 1 1 d
N7 N 0.50562(7) 0.01268(9) 0.38815(6) 0.0336(2) Uani 1 1 d
N8 N 0.50318(7) -0.02746(9) 0.32320(6) 0.0347(2) Uani 1 1 d
N3 N 0.73304(7) 0.26866(10) 0.35817(6) 0.0359(2) Uani 1 1 d
N4 N 0.74080(8) 0.22573(10) 0.42391(6) 0.0370(2) Uani 1 1 d
N1 N 0.77208(8) 0.94437(10) 0.43602(7) 0.0405(3) Uani 1 1 d
C19 C 0.49809(7) 0.19748(11) 0.27871(6) 0.0258(2) Uani 1 1 d
C1 C 0.74893(7) 0.44923(11) 0.47117(6) 0.0268(2) Uani 1 1 d
C29 C 0.46679(8) 0.47886(10) 0.33894(6) 0.0273(2) Uani 1 1 d
C10 C 0.75614(8) 0.61079(11) 0.37197(6) 0.0281(2) Uani 1 1 d
C31 C 0.39739(8) 0.64632(11) 0.26206(6) 0.0300(2) Uani 1 1 d
C25 C 0.50101(8) 0.14014(11) 0.40115(6) 0.0294(2) Uani 1 1 d
C30 C 0.38777(8) 0.51309(11) 0.27402(6) 0.0274(2) Uani 1 1 d
C28 C 0.48445(8) 0.35481(11) 0.37776(6) 0.0281(2) Uani 1 1 d
C20 C 0.50052(8) 0.06263(11) 0.26858(7) 0.0302(2) Uani 1 1 d
C11 C 0.77866(8) 0.73233(11) 0.41253(6) 0.0287(2) Uani 1 1 d
C24 C 0.50511(8) 0.28100(12) 0.22323(6) 0.0301(2) Uani 1 1 d
C12 C 0.86016(8) 0.76394(11) 0.47644(6) 0.0298(2) Uani 1 1 d
C2 C 0.74347(8) 0.53145(12) 0.52767(6) 0.0304(2) Uani 1 1 d
C36 C 0.51758(8) 0.59114(11) 0.36327(7) 0.0300(2) Uani 1 1 d
C7 C 0.73594(8) 0.39680(11) 0.34612(6) 0.0307(2) Uani 1 1 d
C6 C 0.74625(8) 0.31421(11) 0.48007(7) 0.0319(3) Uani 1 1 d
C13 C 0.85288(9) 0.89737(12) 0.48954(7) 0.0353(3) Uani 1 1 d
C35 C 0.30856(9) 0.44573(12) 0.22668(7) 0.0340(3) Uani 1 1 d
C17 C 0.93923(9) 0.69456(13) 0.52262(7) 0.0366(3) Uani 1 1 d
C9 C 0.73984(9) 0.59136(12) 0.29669(7) 0.0347(3) Uani 1 1 d
C26 C 0.50098(9) 0.19994(12) 0.46592(7) 0.0352(3) Uani 1 1 d
C18 C 0.72857(9) 0.84613(12) 0.39029(7) 0.0342(3) Uani 1 1 d
C23 C 0.51137(9) 0.23043(13) 0.15829(7) 0.0355(3) Uani 1 1 d
C27 C 0.49079(9) 0.33131(12) 0.45097(7) 0.0352(3) Uani 1 1 d
C32 C 0.33241(9) 0.71254(13) 0.20335(8) 0.0387(3) Uani 1 1 d
C3 C 0.73743(9) 0.47865(13) 0.59240(7) 0.0356(3) Uani 1 1 d
C8 C 0.72712(9) 0.46062(13) 0.28061(7) 0.0363(3) Uani 1 1 d
C21 C 0.50464(9) 0.01406(13) 0.20132(8) 0.0382(3) Uani 1 1 d
C5 C 0.74301(10) 0.26382(13) 0.54736(8) 0.0404(3) Uani 1 1 d
C34 C 0.24331(9) 0.51171(14) 0.16946(7) 0.0402(3) Uani 1 1 d
C4 C 0.73852(10) 0.34517(14) 0.60283(7) 0.0405(3) Uani 1 1 d
C22 C 0.50978(10) 0.09699(13) 0.14671(7) 0.0402(3) Uani 1 1 d
C33 C 0.25565(10) 0.64356(14) 0.15746(8) 0.0434(3) Uani 1 1 d
C16 C 1.00679(10) 0.75907(16) 0.57942(8) 0.0458(3) Uani 1 1 d
C14 C 0.92006(11) 0.96174(15) 0.54776(9) 0.0493(3) Uani 1 1 d
C15 C 0.99689(11) 0.89058(17) 0.59215(9) 0.0528(4) Uani 1 1 d
H36 H 0.5757(10) 0.6043(13) 0.4063(8) 0.036(3) Uiso 1 1 d
H24 H 0.5071(9) 0.3716(15) 0.2316(7) 0.031(3) Uiso 1 1 d
H2 H 0.7429(9) 0.6262(14) 0.5216(7) 0.033(3) Uiso 1 1 d
H17 H 0.9453(10) 0.5997(15) 0.5145(8) 0.041(4) Uiso 1 1 d
H35 H 0.2997(10) 0.3534(15) 0.2345(8) 0.039(4) Uiso 1 1 d
H9 H 0.7397(11) 0.6632(15) 0.2610(9) 0.048(4) Uiso 1 1 d
H18 H 0.6693(11) 0.8609(15) 0.3485(8) 0.043(4) Uiso 1 1 d
H23 H 0.5182(10) 0.2918(15) 0.1194(8) 0.042(4) Uiso 1 1 d
H27 H 0.4860(11) 0.4009(15) 0.4856(8) 0.046(4) Uiso 1 1 d
H32 H 0.3416(11) 0.8023(16) 0.1967(8) 0.046(4) Uiso 1 1 d
H34 H 0.1885(11) 0.4653(16) 0.1363(9) 0.049(4) Uiso 1 1 d
H26 H 0.5047(11) 0.1537(15) 0.5121(9) 0.048(4) Uiso 1 1 d
H8 H 0.7170(11) 0.4193(16) 0.2322(9) 0.051(4) Uiso 1 1 d
H33 H 0.2090(12) 0.6867(17) 0.1149(9) 0.057(5) Uiso 1 1 d
H4 H 0.7352(11) 0.3110(16) 0.6505(9) 0.052(4) Uiso 1 1 d
H22 H 0.5135(11) 0.0627(15) 0.0974(9) 0.050(4) Uiso 1 1 d
H21 H 0.5053(11) -0.0805(17) 0.1959(9) 0.049(4) Uiso 1 1 d
H5A H 0.7424(12) 0.1716(17) 0.5505(9) 0.054(5) Uiso 1 1 d
H16 H 1.0621(13) 0.7089(17) 0.6111(10) 0.059(5) Uiso 1 1 d
H3 H 0.7327(10) 0.5374(15) 0.6330(8) 0.042(4) Uiso 1 1 d
H15 H 1.0467(14) 0.9293(18) 0.6361(10) 0.069(5) Uiso 1 1 d
H5 H 0.4962(11) 0.7785(17) 0.3245(9) 0.050(4) Uiso 1 1 d
H1 H 0.7528(13) 1.034(2) 0.4307(10) 0.067(5) Uiso 1 1 d
H14 H 0.9135(13) 1.0553(19) 0.5530(10) 0.065(5) Uiso 1 1 d

loop_
_atom_site_aniso_label
_atom_site_aniso_U_11
_atom_site_aniso_U_22
_atom_site_aniso_U_33
_atom_site_aniso_U_23
_atom_site_aniso_U_13
_atom_site_aniso_U_12
N6 0.0299(4) 0.0197(4) 0.0275(5) 0.0017(4) 0.0090(4) -0.0001(3)
N2 0.0307(4) 0.0219(5) 0.0278(5) -0.0005(4) 0.0107(4) 0.0017(4)
N5 0.0366(5) 0.0187(5) 0.0446(6) 0.0007(4) 0.0128(4) -0.0016(4)
N7 0.0374(5) 0.0218(5) 0.0411(6) 0.0041(4) 0.0119(4) 0.0015(4)
N8 0.0396(5) 0.0211(5) 0.0452(6) 0.0010(4) 0.0160(4) 0.0007(4)
N3 0.0391(5) 0.0258(5) 0.0440(6) -0.0047(4) 0.0149(4) -0.0001(4)
N4 0.0423(6) 0.0230(5) 0.0476(6) 0.0011(4) 0.0171(5) 0.0022(4)
N1 0.0459(6) 0.0212(5) 0.0531(7) 0.0006(5) 0.0138(5) 0.0021(4)
C19 0.0251(5) 0.0227(5) 0.0297(5) -0.0010(4) 0.0091(4) 0.0009(4)
C1 0.0269(5) 0.0245(6) 0.0303(5) 0.0027(4) 0.0109(4) 0.0006(4)
C29 0.0338(5) 0.0203(5) 0.0302(5) -0.0004(4) 0.0137(4) 0.0005(4)
C10 0.0310(5) 0.0229(5) 0.0317(6) 0.0033(4) 0.0118(4) 0.0017(4)
C31 0.0324(5) 0.0237(6) 0.0375(6) 0.0012(4) 0.0163(5) 0.0027(4)
C25 0.0324(5) 0.0228(5) 0.0320(6) 0.0063(4) 0.0086(4) -0.0007(4)
C30 0.0318(5) 0.0232(5) 0.0309(5) -0.0014(4) 0.0153(4) 0.0016(4)
C28 0.0340(5) 0.0210(5) 0.0304(6) -0.0015(4) 0.0116(4) -0.0014(4)
C20 0.0289(5) 0.0229(6) 0.0398(6) -0.0014(5) 0.0124(5) 0.0000(4)
C11 0.0320(5) 0.0240(6) 0.0320(6) 0.0028(4) 0.0130(4) 0.0000(4)
C24 0.0330(6) 0.0257(6) 0.0336(6) 0.0018(5) 0.0135(5) 0.0032(4)
C12 0.0324(5) 0.0280(6) 0.0321(6) 0.0031(4) 0.0149(5) -0.0019(4)
C2 0.0325(6) 0.0289(6) 0.0322(6) -0.0005(5) 0.0134(4) -0.0015(4)
C36 0.0340(6) 0.0228(6) 0.0344(6) -0.0013(4) 0.0123(5) -0.0002(4)
C7 0.0331(6) 0.0259(6) 0.0339(6) -0.0048(5) 0.0118(4) 0.0007(4)
C6 0.0322(6) 0.0248(6) 0.0399(6) 0.0033(5) 0.0131(5) 0.0023(4)
C13 0.0396(6) 0.0270(6) 0.0417(7) -0.0007(5) 0.0165(5) -0.0055(5)
C35 0.0356(6) 0.0293(6) 0.0393(6) -0.0061(5) 0.0152(5) -0.0022(5)
C17 0.0361(6) 0.0376(7) 0.0381(6) 0.0083(5) 0.0149(5) 0.0018(5)
C9 0.0412(6) 0.0325(7) 0.0314(6) 0.0031(5) 0.0129(5) -0.0010(5)
C26 0.0459(7) 0.0304(6) 0.0290(6) 0.0043(5) 0.0113(5) -0.0028(5)
C18 0.0361(6) 0.0254(6) 0.0405(7) 0.0033(5) 0.0115(5) 0.0011(5)
C23 0.0367(6) 0.0377(7) 0.0348(6) 0.0033(5) 0.0155(5) 0.0051(5)
C27 0.0488(7) 0.0273(6) 0.0306(6) -0.0017(5) 0.0141(5) -0.0029(5)
C32 0.0402(6) 0.0294(7) 0.0486(7) 0.0092(6) 0.0171(6) 0.0090(5)
C3 0.0366(6) 0.0394(7) 0.0335(6) -0.0005(5) 0.0147(5) -0.0031(5)
C8 0.0428(6) 0.0364(7) 0.0308(6) -0.0053(5) 0.0130(5) -0.0021(5)
C21 0.0423(7) 0.0271(6) 0.0493(7) -0.0092(5) 0.0205(6) -0.0019(5)
C5 0.0458(7) 0.0291(7) 0.0494(8) 0.0122(6) 0.0196(6) 0.0041(5)
C34 0.0324(6) 0.0446(7) 0.0418(7) -0.0087(6) 0.0093(5) 0.0022(5)
C4 0.0432(7) 0.0442(8) 0.0374(7) 0.0119(6) 0.0173(5) 0.0014(5)
C22 0.0437(7) 0.0408(7) 0.0400(7) -0.0092(6) 0.0189(5) -0.0003(5)
C33 0.0384(6) 0.0467(8) 0.0429(7) 0.0060(6) 0.0100(5) 0.0125(6)
C16 0.0354(6) 0.0588(9) 0.0407(7) 0.0125(6) 0.0087(5) -0.0051(6)
C14 0.0558(8) 0.0381(8) 0.0535(8) -0.0085(7) 0.0167(7) -0.0153(6)
C15 0.0494(8) 0.0587(10) 0.0461(8) -0.0043(7) 0.0092(6) -0.0207(7)

loop_
_atom_type_symbol
_atom_type_description
_atom_type_scat_dispersion_real
_atom_type_scat_dispersion_imag
_atom_type_scat_source
C C 0.0181 0.0091 'International Tables Vol C Tables 4.2.6.8 and 6.1.1.4'
H H 0.0000 0.0000 'International Tables Vol C Tables 4.2.6.8 and 6.1.1.4'
N N 0.0311 0.0180 'International Tables Vol C Tables 4.2.6.8 and 6.1.1.4'

loop_
_exptl_crystal_face_index_h
_exptl_crystal_face_index_k
_exptl_crystal_face_index_l
_exptl_crystal_face_perp_dist
6 -2 6 0.0992
5 -5 -6 0.1737
-6 4 9 0.1498
-9 1 8 0.0867
0 4 9 0.1360
4 2 8 0.1150
2 -6 2 0.1980
-3 0 -10 0.0700
-4 -1 -9 0.0706
9 1 -5 0.0493
0 -5 -7 0.1608
-2 6 -5 0.1811
-9 -1 1 0.0640
-4 6 -1 0.1910
8 2 3 0.1010
-9 -1 7 0.0764
9 1 -7 0.0572
-3 5 8 0.1671
7 -3 -10 0.1262
1 -1 -12 0.0743
-9 0 4 0.0783
5 0 -12 0.0726
-5 -1 12 0.0779
-7 0 -4 0.0672
-4 -4 -5 0.1438
2 6 -5 0.1869
-2 -6 5 0.1937

loop_
_geom_angle_atom_site_label_1
_geom_angle_atom_site_label_2
_geom_angle_atom_site_label_3
_geom_angle
C19 N6 C25 117.59(9)
C28 N6 C19 133.95(9)
C28 N6 C25 108.27(9)
C1 N2 C7 117.18(9)
C10 N2 C1 133.66(10)
C10 N2 C7 108.45(9)
C31 N5 H5 124.9(10)
C36 N5 C31 108.92(10)
C36 N5 H5 125.9(10)
N8 N7 C25 120.08(10)
N7 N8 C20 119.35(10)
N4 N3 C7 120.11(10)
N3 N4 C6 119.09(10)
C13 N1 H1 124.6(11)
C18 N1 C13 109.02(10)
C18 N1 H1 126.3(11)
N6 C19 C20 115.22(10)
N6 C19 C24 125.03(10)
C24 C19 C20 119.72(10)
N2 C1 C6 115.35(10)
C2 C1 N2 124.66(10)
C2 C1 C6 119.92(10)
C30 C29 C28 128.00(10)
C36 C29 C30 106.13(10)
C36 C29 C28 125.48(10)
N2 C10 C11 125.64(10)
N2 C10 C9 106.83(10)
C9 C10 C11 127.43(11)
N5 C31 C30 107.89(10)
N5 C31 C32 129.84(11)
C32 C31 C30 122.27(11)
N7 C25 N6 123.54(11)
N7 C25 C26 128.04(11)
C26 C25 N6 108.38(10)
C31 C30 C29 106.69(10)
C35 C30 C29 134.32(11)
C35 C30 C31 118.94(11)
N6 C28 C29 125.87(10)
N6 C28 C27 106.63(10)
C27 C28 C29 127.37(10)
N8 C20 C19 123.70(11)
N8 C20 C21 116.82(11)
C21 C20 C19 119.43(11)
C12 C11 C10 129.11(10)
C18 C11 C10 124.43(11)
C18 C11 C12 106.11(10)
C19 C24 H24 119.2(8)
C23 C24 C19 119.51(11)
C23 C24 H24 121.3(8)
C13 C12 C11 106.54(10)
C17 C12 C11 134.71(11)
C17 C12 C13 118.73(11)
C1 C2 H2 120.9(8)
C3 C2 C1 119.25(11)
C3 C2 H2 119.9(8)
N5 C36 C29 110.35(11)
N5 C36 H36 120.9(8)
C29 C36 H36 128.7(8)
N3 C7 N2 123.52(11)
N3 C7 C8 128.60(11)
C8 C7 N2 107.85(10)
N4 C6 C1 123.65(11)
N4 C6 C5 116.95(11)
C5 C6 C1 119.29(11)
N1 C13 C12 107.89(11)
N1 C13 C14 129.71(12)
C14 C13 C12 122.40(12)
C30 C35 H35 120.4(8)
C34 C35 C30 118.78(12)
C34 C35 H35 120.8(8)
C12 C17 H17 119.9(8)
C16 C17 C12 118.78(13)
C16 C17 H17 121.3(8)
C10 C9 H9 123.7(9)
C8 C9 C10 109.62(11)
C8 C9 H9 126.7(9)
C25 C26 C27 106.45(11)
C25 C26 H26 124.6(9)
C27 C26 H26 128.9(9)
N1 C18 C11 110.44(11)
N1 C18 H18 121.0(9)
C11 C18 H18 128.6(9)
C24 C23 C22 121.04(12)
C24 C23 H23 118.5(9)
C22 C23 H23 120.4(9)
C28 C27 H27 123.1(9)
C26 C27 C28 110.26(11)
C26 C27 H27 126.6(9)
C31 C32 H32 119.9(9)
C33 C32 C31 117.43(12)
C33 C32 H32 122.7(9)
C2 C3 C4 121.23(12)
C2 C3 H3 119.6(9)
C4 C3 H3 119.2(9)
C7 C8 H8 125.8(9)
C9 C8 C7 107.24(11)
C9 C8 H8 126.9(9)
C20 C21 H21 117.2(9)
C22 C21 C20 120.29(12)
C22 C21 H21 122.5(9)
C6 C5 H5A 115.5(10)
C4 C5 C6 120.38(12)
C4 C5 H5A 124.1(10)
C35 C34 C33 121.32(12)
C35 C34 H34 119.1(10)
C33 C34 H34 119.6(10)
C3 C4 H4 118.8(10)
C5 C4 C3 119.83(12)
C5 C4 H4 121.3(10)
C23 C22 H22 119.0(9)
C21 C22 C23 119.92(12)
C21 C22 H22 121.1(9)
C32 C33 C34 121.22(12)
C32 C33 H33 119.7(10)
C34 C33 H33 119.1(10)
C17 C16 C15 121.39(13)
C17 C16 H16 117.7(10)
C15 C16 H16 121.0(10)
C13 C14 H14 119.1(11)
C15 C14 C13 117.35(14)
C15 C14 H14 123.3(11)
C16 C15 H15 116.7(11)
C14 C15 C16 121.32(14)
C14 C15 H15 122.0(11)

loop_
_geom_bond_atom_site_label_1
_geom_bond_atom_site_label_2
_geom_bond_distance
N6 C19 1.3957(14)
N6 C25 1.4128(14)
N6 C28 1.3761(14)
N2 C1 1.3994(14)
N2 C10 1.3783(14)
N2 C7 1.4123(14)
N5 C31 1.3728(16)
N5 C36 1.3625(15)
N5 H5 0.942(18)
N7 N8 1.2990(15)
N7 C25 1.3458(15)
N8 C20 1.3904(15)
N3 N4 1.3035(15)
N3 C7 1.3468(16)
N4 C6 1.3933(16)
N1 C13 1.3748(17)
N1 C18 1.3567(17)
N1 H1 0.96(2)
C19 C20 1.4086(16)
C19 C24 1.3962(16)
C1 C2 1.3963(16)
C1 C6 1.4074(16)
C29 C30 1.4390(15)
C29 C28 1.4621(15)
C29 C36 1.3732(16)
C10 C11 1.4571(16)
C10 C9 1.3969(17)
C31 C30 1.4096(16)
C31 C32 1.3932(17)
C25 C26 1.3842(17)
C30 C35 1.3995(16)
C28 C27 1.3947(16)
C20 C21 1.3994(17)
C11 C12 1.4403(16)
C11 C18 1.3760(16)
C24 C23 1.3766(16)
C24 H24 0.949(15)
C12 C13 1.4112(17)
C12 C17 1.4005(16)
C2 C3 1.3807(16)
C2 H2 0.985(15)
C36 H36 0.981(14)
C7 C8 1.3850(17)
C6 C5 1.4025(17)
C13 C14 1.3921(19)
C35 C34 1.3770(18)
C35 H35 0.981(15)
C17 C16 1.3800(19)
C17 H17 1.001(16)
C9 C8 1.3846(18)
C9 H9 1.007(16)
C26 C27 1.3852(17)
C26 H26 0.991(16)
C18 H18 0.980(15)
C23 C22 1.3954(19)
C23 H23 1.006(15)
C27 H27 0.994(16)
C32 C33 1.376(2)
C32 H32 0.951(16)
C3 C4 1.3928(19)
C3 H3 1.005(15)
C8 H8 0.987(16)
C21 C22 1.3711(19)
C21 H21 0.983(17)
C5 C4 1.371(2)
C5 H5A 0.955(18)
C34 C33 1.402(2)
C34 H34 0.971(16)
C4 H4 0.993(16)
C22 H22 1.024(16)
C33 H33 0.983(17)
C16 C15 1.396(2)
C16 H16 0.984(18)
C14 C15 1.378(2)
C14 H14 0.98(2)
C15 H15 1.000(19)
